data_1571689
loop_
_publ_author_name
'Wang, Xunhua'
'Lv, Ruifeng'
'Li, Xiaoxun'

_publ_section_title
;
 Kinetic resolution of 1-(1-alkynyl)cyclopropyl ketones <i>via</i>
 gold-catalyzed divergent (4 + 4) cycloadditions: stereoselective access
 to furan fused eight-membered heterocycles.
;
_journal_issue 24
_journal_name_full 'Chemical science'
_journal_page_first 9361
_journal_page_last 9368
_journal_paper_doi 10.1039/d4sc02763a
_journal_volume 15
_journal_year 2024
_chemical_absolute_configuration syn
_chemical_formula_moiety 'C26 H20 F N O2'
_chemical_formula_sum 'C26 H20 F N O2'
_chemical_formula_weight 397.43
_space_group_crystal_system orthorhombic
_space_group_IT_number 19
_space_group_name_Hall 'P 2ac 2ab'
_space_group_name_H-M_alt 'P 21 21 21'
_atom_sites_solution_hydrogens geom
_audit_creation_date 2022-06-04
_audit_creation_method
;
Olex2 1.3
(compiled 2020.11.12 svn.r5f609507 for OlexSys, GUI svn.r6408)
;
_audit_update_record
;
2023-10-18 deposited with the CCDC.	2024-05-14 downloaded from the CCDC.
;
_cell_angle_alpha 90
_cell_angle_beta 90
_cell_angle_gamma 90
_cell_formula_units_Z 4
_cell_length_a 7.228(2)
_cell_length_b 10.686(3)
_cell_length_c 25.745(7)
_cell_measurement_reflns_used 9915
_cell_measurement_temperature 293
_cell_measurement_theta_max 68.229
_cell_measurement_theta_min 4.140
_cell_volume 1988.5(10)
_computing_cell_refinement 'SAINT V8.40B (?, 2016)'
_computing_data_reduction 'SAINT V8.40B (?, 2016)'
_computing_molecular_graphics 'Olex2 1.3 (Dolomanov et al., 2009)'
_computing_publication_material 'Olex2 1.3 (Dolomanov et al., 2009)'
_computing_structure_refinement 'SHELXL 2018/3 (Sheldrick, 2015)'
_diffrn_ambient_temperature 293
_diffrn_measured_fraction_theta_full 0.969
_diffrn_measured_fraction_theta_max 0.969
_diffrn_measurement_device_type 'Bruker D8 VENTURE PHOTON III'
_diffrn_radiation_type CuK\a
_diffrn_radiation_wavelength 1.54178
_diffrn_reflns_av_R_equivalents 0.0249
_diffrn_reflns_av_unetI/netI 0.0210
_diffrn_reflns_Laue_measured_fraction_full 0.969
_diffrn_reflns_Laue_measured_fraction_max 0.969
_diffrn_reflns_limit_h_max 8
_diffrn_reflns_limit_h_min -8
_diffrn_reflns_limit_k_max 12
_diffrn_reflns_limit_k_min -10
_diffrn_reflns_limit_l_max 30
_diffrn_reflns_limit_l_min -30
_diffrn_reflns_number 13101
_diffrn_reflns_point_group_measured_fraction_full 0.968
_diffrn_reflns_point_group_measured_fraction_max 0.968
_diffrn_reflns_theta_full 67.043
_diffrn_reflns_theta_max 67.043
_diffrn_reflns_theta_min 6.360
_diffrn_source_current 1.1
_diffrn_source_power 0.055
_diffrn_source_voltage 50.0
_exptl_absorpt_coefficient_mu 0.730
_exptl_absorpt_correction_T_max 0.7531
_exptl_absorpt_correction_T_min 0.6607
_exptl_absorpt_correction_type multi-scan
_exptl_absorpt_process_details
;
SADABS-2016/2 (Bruker,2016/2) was used for absorption correction.
wR2(int) was 0.0744 before and 0.0403 after correction.
The Ratio of minimum to maximum transmission is 0.8773.
The \l/2 correction factor is Not present.
;
_exptl_crystal_colour 'clear light colourless'
_exptl_crystal_colour_lustre clear
_exptl_crystal_colour_modifier light
_exptl_crystal_colour_primary colourless
_exptl_crystal_density_diffrn 1.327
_exptl_crystal_description block
_exptl_crystal_F_000 832
_exptl_crystal_recrystallization_method 'Re-crystallisation from solvent: Ethylacetate'
_exptl_crystal_size_max 0.05
_exptl_crystal_size_mid 0.03
_exptl_crystal_size_min 0.02
_refine_diff_density_max 0.119
_refine_diff_density_min -0.129
_refine_diff_density_rms 0.028
_refine_ls_abs_structure_details
;
 Flack x determined using 1392 quotients [(I+)-(I-)]/[(I+)+(I-)]
 (Parsons, Flack and Wagner, Acta Cryst. B69 (2013) 249-259).
;
_refine_ls_abs_structure_Flack 0.03(4)
_refine_ls_extinction_method none
_refine_ls_goodness_of_fit_ref 1.062
_refine_ls_hydrogen_treatment constr
_refine_ls_matrix_type full
_refine_ls_number_parameters 272
_refine_ls_number_reflns 3440
_refine_ls_number_restraints 24
_refine_ls_restrained_S_all 1.060
_refine_ls_R_factor_all 0.0303
_refine_ls_R_factor_gt 0.0299
_refine_ls_shift/su_max 0.001
_refine_ls_shift/su_mean 0.000
_refine_ls_structure_factor_coef Fsqd
_refine_ls_weighting_details 'w=1/[\s^2^(Fo^2^)+(0.0478P)^2^+0.1823P] where P=(Fo^2^+2Fc^2^)/3'
_refine_ls_weighting_scheme calc
_refine_ls_wR_factor_gt 0.0786
_refine_ls_wR_factor_ref 0.0790
_reflns_Friedel_coverage 0.719
_reflns_Friedel_fraction_full 0.967
_reflns_Friedel_fraction_max 0.967
_reflns_number_gt 3382
_reflns_number_total 3440
_reflns_threshold_expression 'I > 2\s(I)'
_cod_data_source_file d4sc02763a4.cif
_cod_data_source_block cu_220601g_0m
_cod_depositor_comments 'Adding full bibliography for 1571688--1571690.cif.'
_cod_original_cell_volume 1988.6(10)
_cod_database_code 1571689
_shelx_shelxl_version_number 2018/3
_shelx_space_group_comment
;
The symmetry employed for this shelxl refinement is uniquely defined
by the following loop, which should always be used as a source of
symmetry information in preference to the above space-group names.
They are only intended as comments.
;
_shelx_estimated_absorpt_t_max 0.986
_shelx_estimated_absorpt_t_min 0.964
_olex2_refinement_description
;
1. Fixed Uiso
 At 1.2 times of:
  All C(H) groups, All C(H,H) groups
 At 1.5 times of:
  All C(H,H,H) groups
2. Uiso/Uaniso restraints and constraints
C13 \\sim C5 \\sim C20 \\sim C12 \\sim C8 \\sim C1: within 2A with sigma of
0.004 and sigma for terminal atoms of 0.008 within 2A
3.a Ternary CH refined with riding coordinates:
 C20(H20), C25(H25)
3.b Secondary CH2 refined with riding coordinates:
 C8(H8A,H8B)
3.c Aromatic/amide H refined with riding coordinates:
 C4(H4), C6(H6), C14(H14), C18(H18), C22(H22), C26(H26), C7(H7), C2(H2),
 C17(H17), C19(H19), C21(H21), C23(H23), C3(H3)
3.d Idealised Me refined as rotating group:
 C11(H11A,H11B,H11C)
;
_olex2_submission_special_instructions 'No special instructions were received'

loop_
_space_group_symop_operation_xyz
'x, y, z'
'-x+1/2, -y, z+1/2'
'-x, y+1/2, -z+1/2'
'x+1/2, -y+1/2, -z'

loop_
_atom_site_label
_atom_site_type_symbol
_atom_site_fract_x
_atom_site_fract_y
_atom_site_fract_z
_atom_site_U_iso_or_equiv
_atom_site_adp_type
_atom_site_occupancy
_atom_site_site_symmetry_order
_atom_site_calc_flag
_atom_site_refinement_flags_posn
_atom_site_refinement_flags_adp
_atom_site_refinement_flags_occupancy
_atom_site_disorder_assembly
_atom_site_disorder_group
F1 F 0.7902(3) 0.23155(15) 0.44035(6) 0.0870(5) Uani 1 1 d . . . . .
O1 O 0.59520(16) 0.45416(11) 0.70507(4) 0.0382(3) Uani 1 1 d . . . . .
C1 C 0.7376(2) 0.49491(16) 0.63008(6) 0.0350(4) Uani 1 1 d . U . . .
C4 C 1.0556(3) 0.3021(2) 0.78134(9) 0.0589(6) Uani 1 1 d . . . . .
H4 H 1.065290 0.304678 0.817348 0.071 Uiso 1 1 calc R U . . .
C6 C 1.1796(4) 0.2332(2) 0.75307(11) 0.0667(7) Uani 1 1 d . . . . .
H6 H 1.272792 0.188861 0.769840 0.080 Uiso 1 1 calc R U . . .
C8 C 0.4693(2) 0.61937(18) 0.58430(6) 0.0380(4) Uani 1 1 d . U . . .
H8A H 0.352666 0.654058 0.596143 0.046 Uiso 1 1 calc R U . . .
H8B H 0.440788 0.558276 0.557606 0.046 Uiso 1 1 calc R U . . .
C10 C 0.7765(3) 0.3452(2) 0.46407(9) 0.0603(6) Uani 1 1 d . . . . .
C12 C 0.5562(2) 0.55131(16) 0.62911(6) 0.0351(4) Uani 1 1 d . U . . .
C14 C 0.5317(3) 0.85979(19) 0.63973(7) 0.0472(4) Uani 1 1 d . . . . .
H14 H 0.473736 0.792687 0.655983 0.057 Uiso 1 1 calc R U . . .
C16 C 0.7544(2) 0.43627(16) 0.67692(6) 0.0359(4) Uani 1 1 d . . . . .
C18 C 0.5456(3) 0.9728(2) 0.66573(8) 0.0558(5) Uani 1 1 d . . . . .
H18 H 0.496471 0.980831 0.698955 0.067 Uiso 1 1 calc R U . . .
C20 C 0.5809(2) 0.72565(18) 0.55890(6) 0.0388(4) Uani 1 1 d . U . . .
H20 H 0.508947 0.750020 0.528254 0.047 Uiso 1 1 calc R U . . .
C22 C 0.6305(4) 1.0722(2) 0.64297(10) 0.0651(6) Uani 1 1 d . . . . .
H22 H 0.641225 1.147811 0.660580 0.078 Uiso 1 1 calc R U . . .
C24 C 0.6019(2) 0.84424(18) 0.59022(7) 0.0406(4) Uani 1 1 d . . . . .
C26 C 0.6855(3) 0.5590(2) 0.45961(7) 0.0538(5) Uani 1 1 d . . . . .
H26 H 0.632087 0.626077 0.442124 0.065 Uiso 1 1 calc R U . . .
C13 C 0.8324(2) 0.47395(19) 0.53617(7) 0.0423(4) Uani 1 1 d . U . . .
C7 C 0.8457(3) 0.3566(2) 0.51358(8) 0.0516(5) Uani 1 1 d . . . . .
H7 H 0.898488 0.289224 0.530968 0.062 Uiso 1 1 calc R U . . .
C15 C 0.4774(2) 0.52523(16) 0.67525(7) 0.0362(4) Uani 1 1 d . . . . .
C2 C 0.6869(3) 0.9474(2) 0.56750(9) 0.0609(6) Uani 1 1 d . . . . .
H2 H 0.735416 0.940708 0.534159 0.073 Uiso 1 1 calc R U . . .
C17 C 1.1658(4) 0.2297(2) 0.69962(11) 0.0702(7) Uani 1 1 d . . . . .
H17 H 1.251313 0.184265 0.680304 0.084 Uiso 1 1 calc R U . . .
C9 C 0.8998(2) 0.36484(16) 0.70273(7) 0.0390(4) Uani 1 1 d . . . . .
C19 C 1.0251(3) 0.2935(2) 0.67477(9) 0.0547(5) Uani 1 1 d . . . . .
H19 H 1.014341 0.288501 0.638837 0.066 Uiso 1 1 calc R U . . .
C5 C 0.7574(3) 0.57308(19) 0.50903(7) 0.0431(4) Uani 1 1 d . U . . .
C21 C 0.6959(3) 0.4420(3) 0.43715(8) 0.0619(6) Uani 1 1 d . . . . .
H21 H 0.648588 0.428675 0.404013 0.074 Uiso 1 1 calc R U . . .
C11 C 0.3016(3) 0.5632(2) 0.70039(8) 0.0483(5) Uani 1 1 d . . . . .
H11A H 0.325919 0.627204 0.725652 0.072 Uiso 1 1 calc R U . . .
H11B H 0.246890 0.492105 0.717236 0.072 Uiso 1 1 calc R U . . .
H11C H 0.218015 0.594906 0.674560 0.072 Uiso 1 1 calc R U . . .
C23 C 0.7001(4) 1.0594(2) 0.59376(12) 0.0755(7) Uani 1 1 d . . . . .
H23 H 0.757042 1.127391 0.577839 0.091 Uiso 1 1 calc R U . . .
C3 C 0.9163(3) 0.3678(2) 0.75674(7) 0.0475(4) Uani 1 1 d . . . . .
H3 H 0.832818 0.414313 0.776308 0.057 Uiso 1 1 calc R U . . .
O2 O 0.88986(17) 0.65573(12) 0.58123(4) 0.0408(3) Uani 1 1 d . . . . .
N1 N 0.7649(2) 0.68683(15) 0.53827(5) 0.0412(4) Uani 1 1 d . . . . .
C25 C 0.8813(2) 0.52090(18) 0.58964(6) 0.0391(4) Uani 1 1 d . . . . .
H25 H 1.002087 0.488543 0.600548 0.047 Uiso 1 1 calc R U . . .

loop_
_atom_site_aniso_label
_atom_site_aniso_U_11
_atom_site_aniso_U_22
_atom_site_aniso_U_33
_atom_site_aniso_U_23
_atom_site_aniso_U_13
_atom_site_aniso_U_12
F1 0.1054(12) 0.0766(10) 0.0790(9) -0.0348(8) 0.0064(9) -0.0119(9)
O1 0.0375(6) 0.0419(7) 0.0351(5) 0.0076(5) 0.0010(5) -0.0020(5)
C1 0.0328(8) 0.0400(9) 0.0323(7) 0.0000(7) -0.0022(6) 0.0011(7)
C4 0.0570(12) 0.0656(14) 0.0542(11) 0.0237(10) -0.0177(10) -0.0107(11)
C6 0.0663(14) 0.0487(12) 0.0852(16) 0.0122(12) -0.0321(13) 0.0066(11)
C8 0.0313(8) 0.0465(9) 0.0361(8) 0.0048(7) -0.0037(6) -0.0008(7)
C10 0.0629(13) 0.0645(14) 0.0536(11) -0.0192(11) 0.0105(11) -0.0140(11)
C12 0.0308(8) 0.0387(9) 0.0356(7) 0.0040(7) -0.0017(6) -0.0024(7)
C14 0.0532(11) 0.0478(11) 0.0407(9) 0.0061(8) -0.0015(8) -0.0035(9)
C16 0.0361(8) 0.0370(9) 0.0345(8) 0.0013(7) -0.0022(7) -0.0012(7)
C18 0.0578(12) 0.0606(13) 0.0492(10) -0.0049(9) -0.0015(9) -0.0014(11)
C20 0.0357(8) 0.0481(10) 0.0328(8) 0.0081(7) -0.0023(7) 0.0012(8)
C22 0.0591(13) 0.0543(13) 0.0819(16) -0.0121(12) 0.0030(12) -0.0072(11)
C24 0.0349(8) 0.0453(10) 0.0417(8) 0.0097(7) -0.0022(7) 0.0025(7)
C26 0.0534(11) 0.0737(14) 0.0344(9) 0.0028(9) 0.0021(9) -0.0043(11)
C13 0.0383(8) 0.0524(11) 0.0361(8) -0.0006(8) 0.0065(7) -0.0024(8)
C7 0.0515(11) 0.0526(12) 0.0508(10) -0.0023(9) 0.0108(9) -0.0031(9)
C15 0.0326(8) 0.0360(9) 0.0399(8) 0.0042(7) -0.0012(7) -0.0023(7)
C2 0.0621(13) 0.0554(13) 0.0651(13) 0.0076(11) 0.0222(11) -0.0067(11)
C17 0.0703(15) 0.0535(13) 0.0868(16) -0.0145(12) -0.0261(13) 0.0261(12)
C9 0.0397(8) 0.0340(9) 0.0432(9) 0.0037(7) -0.0075(7) -0.0037(7)
C19 0.0613(12) 0.0476(11) 0.0552(11) -0.0099(9) -0.0156(10) 0.0146(10)
C5 0.0414(9) 0.0541(11) 0.0338(8) 0.0020(8) 0.0059(7) -0.0035(9)
C21 0.0597(13) 0.0875(17) 0.0386(10) -0.0117(11) 0.0017(10) -0.0136(13)
C11 0.0382(9) 0.0566(12) 0.0501(10) 0.0078(9) 0.0091(8) 0.0001(8)
C23 0.0746(16) 0.0501(13) 0.1019(19) 0.0046(13) 0.0244(15) -0.0174(12)
C3 0.0425(9) 0.0578(11) 0.0423(9) 0.0117(9) -0.0033(8) -0.0065(9)
O2 0.0361(6) 0.0475(7) 0.0388(6) 0.0028(5) -0.0019(5) -0.0030(5)
N1 0.0412(8) 0.0507(9) 0.0318(7) 0.0050(6) 0.0007(6) 0.0000(7)
C25 0.0328(8) 0.0464(10) 0.0380(8) 0.0030(7) -0.0002(7) 0.0017(7)

loop_
_atom_type_symbol
_atom_type_description
_atom_type_scat_dispersion_real
_atom_type_scat_dispersion_imag
_atom_type_scat_source
C C 0.0181 0.0091 'International Tables Vol C Tables 4.2.6.8 and 6.1.1.4'
H H 0.0000 0.0000 'International Tables Vol C Tables 4.2.6.8 and 6.1.1.4'
F F 0.0727 0.0534 'International Tables Vol C Tables 4.2.6.8 and 6.1.1.4'
N N 0.0311 0.0180 'International Tables Vol C Tables 4.2.6.8 and 6.1.1.4'
O O 0.0492 0.0322 'International Tables Vol C Tables 4.2.6.8 and 6.1.1.4'

loop_
_geom_angle_atom_site_label_1
_geom_angle_atom_site_label_2
_geom_angle_atom_site_label_3
_geom_angle
_geom_angle_site_symmetry_1
_geom_angle_site_symmetry_3
_geom_angle_publ_flag
C16 O1 C15 107.50(12) . . ?
C12 C1 C25 122.75(15) . . ?
C16 C1 C12 106.74(15) . . ?
C16 C1 C25 129.66(16) . . ?
C6 C4 H4 119.8 . . ?
C6 C4 C3 120.4(2) . . ?
C3 C4 H4 119.8 . . ?
C4 C6 H6 120.1 . . ?
C4 C6 C17 119.8(2) . . ?
C17 C6 H6 120.1 . . ?
H8A C8 H8B 107.2 . . ?
C12 C8 H8A 107.9 . . ?
C12 C8 H8B 107.9 . . ?
C12 C8 C20 117.70(14) . . ?
C20 C8 H8A 107.9 . . ?
C20 C8 H8B 107.9 . . ?
F1 C10 C7 117.9(2) . . ?
F1 C10 C21 118.4(2) . . ?
C7 C10 C21 123.7(2) . . ?
C1 C12 C8 126.56(15) . . ?
C15 C12 C1 106.40(15) . . ?
C15 C12 C8 126.96(16) . . ?
C18 C14 H14 119.2 . . ?
C24 C14 H14 119.2 . . ?
C24 C14 C18 121.61(19) . . ?
O1 C16 C9 115.85(14) . . ?
C1 C16 O1 109.15(15) . . ?
C1 C16 C9 134.98(16) . . ?
C14 C18 H18 119.8 . . ?
C22 C18 C14 120.4(2) . . ?
C22 C18 H18 119.8 . . ?
C8 C20 H20 105.1 . . ?
C24 C20 C8 116.45(14) . . ?
C24 C20 H20 105.1 . . ?
N1 C20 C8 114.43(15) . . ?
N1 C20 H20 105.1 . . ?
N1 C20 C24 109.50(15) . . ?
C18 C22 H22 120.4 . . ?
C18 C22 C23 119.1(2) . . ?
C23 C22 H22 120.4 . . ?
C14 C24 C20 123.81(17) . . ?
C14 C24 C2 117.04(19) . . ?
C2 C24 C20 119.03(17) . . ?
C5 C26 H26 121.2 . . ?
C21 C26 H26 121.2 . . ?
C21 C26 C5 117.6(2) . . ?
C7 C13 C25 131.94(18) . . ?
C5 C13 C7 120.62(18) . . ?
C5 C13 C25 107.41(17) . . ?
C10 C7 C13 116.4(2) . . ?
C10 C7 H7 121.8 . . ?
C13 C7 H7 121.8 . . ?
O1 C15 C11 115.97(14) . . ?
C12 C15 O1 110.20(15) . . ?
C12 C15 C11 133.69(16) . . ?
C24 C2 H2 119.6 . . ?
C23 C2 C24 120.8(2) . . ?
C23 C2 H2 119.6 . . ?
C6 C17 H17 120.0 . . ?
C6 C17 C19 120.1(2) . . ?
C19 C17 H17 120.0 . . ?
C19 C9 C16 121.47(16) . . ?
C19 C9 C3 118.32(18) . . ?
C3 C9 C16 120.21(17) . . ?
C17 C19 C9 120.8(2) . . ?
C17 C19 H19 119.6 . . ?
C9 C19 H19 119.6 . . ?
C26 C5 N1 126.19(19) . . ?
C13 C5 C26 122.0(2) . . ?
C13 C5 N1 111.78(15) . . ?
C10 C21 C26 119.58(19) . . ?
C10 C21 H21 120.2 . . ?
C26 C21 H21 120.2 . . ?
C15 C11 H11A 109.5 . . ?
C15 C11 H11B 109.5 . . ?
C15 C11 H11C 109.5 . . ?
H11A C11 H11B 109.5 . . ?
H11A C11 H11C 109.5 . . ?
H11B C11 H11C 109.5 . . ?
C22 C23 C2 121.0(2) . . ?
C22 C23 H23 119.5 . . ?
C2 C23 H23 119.5 . . ?
C4 C3 C9 120.5(2) . . ?
C4 C3 H3 119.8 . . ?
C9 C3 H3 119.8 . . ?
C25 O2 N1 108.05(13) . . ?
C5 N1 C20 112.97(14) . . ?
C5 N1 O2 103.15(13) . . ?
O2 N1 C20 110.12(12) . . ?
C1 C25 C13 114.24(15) . . ?
C1 C25 H25 110.7 . . ?
C13 C25 H25 110.7 . . ?
O2 C25 C1 108.42(14) . . ?
O2 C25 C13 101.72(14) . . ?
O2 C25 H25 110.7 . . ?

loop_
_geom_bond_atom_site_label_1
_geom_bond_atom_site_label_2
_geom_bond_distance
_geom_bond_site_symmetry_2
_geom_bond_publ_flag
F1 C10 1.363(3) . ?
O1 C16 1.373(2) . ?
O1 C15 1.375(2) . ?
C1 C12 1.443(2) . ?
C1 C16 1.364(2) . ?
C1 C25 1.497(2) . ?
C4 H4 0.9300 . ?
C4 C6 1.369(4) . ?
C4 C3 1.381(3) . ?
C6 H6 0.9300 . ?
C6 C17 1.380(4) . ?
C8 H8A 0.9700 . ?
C8 H8B 0.9700 . ?
C8 C12 1.502(2) . ?
C8 C20 1.539(3) . ?
C10 C7 1.374(3) . ?
C10 C21 1.375(4) . ?
C12 C15 1.346(2) . ?
C14 H14 0.9300 . ?
C14 C18 1.385(3) . ?
C14 C24 1.382(3) . ?
C16 C9 1.459(2) . ?
C18 H18 0.9300 . ?
C18 C22 1.359(3) . ?
C20 H20 0.9800 . ?
C20 C24 1.510(3) . ?
C20 N1 1.491(2) . ?
C22 H22 0.9300 . ?
C22 C23 1.370(4) . ?
C24 C2 1.391(3) . ?
C26 H26 0.9300 . ?
C26 C5 1.383(3) . ?
C26 C21 1.380(4) . ?
C13 C7 1.386(3) . ?
C13 C5 1.380(3) . ?
C13 C25 1.507(2) . ?
C7 H7 0.9300 . ?
C15 C11 1.483(3) . ?
C2 H2 0.9300 . ?
C2 C23 1.378(4) . ?
C17 H17 0.9300 . ?
C17 C19 1.381(3) . ?
C9 C19 1.385(3) . ?
C9 C3 1.396(3) . ?
C19 H19 0.9300 . ?
C5 N1 1.431(3) . ?
C21 H21 0.9300 . ?
C11 H11A 0.9600 . ?
C11 H11B 0.9600 . ?
C11 H11C 0.9600 . ?
C23 H23 0.9300 . ?
C3 H3 0.9300 . ?
O2 N1 1.4664(19) . ?
O2 C25 1.458(2) . ?
C25 H25 0.9800 . ?

loop_
_geom_torsion_atom_site_label_1
_geom_torsion_atom_site_label_2
_geom_torsion_atom_site_label_3
_geom_torsion_atom_site_label_4
_geom_torsion
_geom_torsion_site_symmetry_1
_geom_torsion_site_symmetry_2
_geom_torsion_site_symmetry_3
_geom_torsion_site_symmetry_4
_geom_torsion_publ_flag
F1 C10 C7 C13 178.92(19) . . . . ?
F1 C10 C21 C26 -178.0(2) . . . . ?
O1 C16 C9 C19 150.92(18) . . . . ?
O1 C16 C9 C3 -29.5(2) . . . . ?
C1 C12 C15 O1 -1.1(2) . . . . ?
C1 C12 C15 C11 174.4(2) . . . . ?
C1 C16 C9 C19 -31.0(3) . . . . ?
C1 C16 C9 C3 148.6(2) . . . . ?
C4 C6 C17 C19 -1.3(4) . . . . ?
C6 C4 C3 C9 0.0(3) . . . . ?
C6 C17 C19 C9 2.1(4) . . . . ?
C8 C12 C15 O1 175.84(16) . . . . ?
C8 C12 C15 C11 -8.7(3) . . . . ?
C8 C20 C24 C14 1.7(3) . . . . ?
C8 C20 C24 C2 -174.28(18) . . . . ?
C8 C20 N1 C5 45.79(18) . . . . ?
C8 C20 N1 O2 -68.95(17) . . . . ?
C12 C1 C16 O1 -0.61(19) . . . . ?
C12 C1 C16 C9 -178.8(2) . . . . ?
C12 C1 C25 C13 -66.0(2) . . . . ?
C12 C1 C25 O2 46.7(2) . . . . ?
C12 C8 C20 C24 -71.4(2) . . . . ?
C12 C8 C20 N1 58.1(2) . . . . ?
C14 C18 C22 C23 0.8(4) . . . . ?
C14 C24 C2 C23 0.2(4) . . . . ?
C16 O1 C15 C12 0.75(19) . . . . ?
C16 O1 C15 C11 -175.63(15) . . . . ?
C16 C1 C12 C8 -175.91(17) . . . . ?
C16 C1 C12 C15 1.05(19) . . . . ?
C16 C1 C25 C13 126.1(2) . . . . ?
C16 C1 C25 O2 -121.3(2) . . . . ?
C16 C9 C19 C17 177.9(2) . . . . ?
C16 C9 C3 C4 -178.89(18) . . . . ?
C18 C14 C24 C20 -176.27(18) . . . . ?
C18 C14 C24 C2 -0.2(3) . . . . ?
C18 C22 C23 C2 -0.7(4) . . . . ?
C20 C8 C12 C1 -52.0(3) . . . . ?
C20 C8 C12 C15 131.61(19) . . . . ?
C20 C24 C2 C23 176.5(2) . . . . ?
C24 C14 C18 C22 -0.4(3) . . . . ?
C24 C20 N1 C5 178.62(14) . . . . ?
C24 C20 N1 O2 63.89(17) . . . . ?
C24 C2 C23 C22 0.2(4) . . . . ?
C26 C5 N1 C20 73.8(2) . . . . ?
C26 C5 N1 O2 -167.37(18) . . . . ?
C13 C5 N1 C20 -106.20(17) . . . . ?
C13 C5 N1 O2 12.66(18) . . . . ?
C7 C10 C21 C26 1.6(4) . . . . ?
C7 C13 C5 C26 2.9(3) . . . . ?
C7 C13 C5 N1 -177.11(16) . . . . ?
C7 C13 C25 C1 -81.3(2) . . . . ?
C7 C13 C25 O2 162.09(19) . . . . ?
C15 O1 C16 C1 -0.05(19) . . . . ?
C15 O1 C16 C9 178.54(15) . . . . ?
C19 C9 C3 C4 0.7(3) . . . . ?
C5 C26 C21 C10 -0.3(3) . . . . ?
C5 C13 C7 C10 -1.6(3) . . . . ?
C5 C13 C25 C1 96.56(19) . . . . ?
C5 C13 C25 O2 -20.01(18) . . . . ?
C21 C10 C7 C13 -0.6(3) . . . . ?
C21 C26 C5 C13 -1.9(3) . . . . ?
C21 C26 C5 N1 178.11(19) . . . . ?
C3 C4 C6 C17 0.3(4) . . . . ?
C3 C9 C19 C17 -1.8(3) . . . . ?
N1 C20 C24 C14 -130.04(18) . . . . ?
N1 C20 C24 C2 53.9(2) . . . . ?
N1 O2 C25 C1 -92.62(14) . . . . ?
N1 O2 C25 C13 28.12(16) . . . . ?
C25 C1 C12 C8 13.7(3) . . . . ?
C25 C1 C12 C15 -169.31(16) . . . . ?
C25 C1 C16 O1 168.85(16) . . . . ?
C25 C1 C16 C9 -9.4(3) . . . . ?
C25 C13 C7 C10 176.08(19) . . . . ?
C25 C13 C5 C26 -175.27(17) . . . . ?
C25 C13 C5 N1 4.7(2) . . . . ?
C25 O2 N1 C20 94.99(15) . . . . ?
C25 O2 N1 C5 -25.83(16) . . . . ?
